data_7130867
loop_
_publ_author_name
'Kepert, Cameron J.'
'Windsor, Hunter'
'Lewis, William'
'Neville, Suzanne M.'
'Duyker, Samuel'
'D'Alessandro, Deanna Michelle'

_publ_section_title
;
 Two-step spin crossover by guest-disorder induced local symmetry breaking
 within a 3D Hofmann-like framework
;
_journal_name_full 'Chemical Communications'
_journal_paper_doi 10.1039/D2CC03780G
_journal_year 2022
_chemical_formula_moiety '2(C20 H10 Au2 Fe N8 S), 2(C9 H6), 2(C2 H3 N), C2 H3 N'
_chemical_formula_sum 'C32 H20.5 Au2 Fe N9.5 S'
_chemical_formula_weight 1019.92
_chemical_melting_point ?
_chemical_name_common '[Fe(dpbtz)(Au(CN)2)2].chrysene.MeCN'
_space_group_crystal_system monoclinic
_space_group_IT_number 14
_space_group_name_Hall '-P 2ybc'
_space_group_name_H-M_alt 'P 1 21/c 1'
_atom_sites_solution_hydrogens geom
_audit_creation_method SHELXL-2018/3
_audit_update_record
;
2022-04-16 deposited with the CCDC.	2022-10-14 downloaded from the CCDC.
;
_cell_angle_alpha 90
_cell_angle_beta 99.856(2)
_cell_angle_gamma 90
_cell_formula_units_Z 4
_cell_length_a 15.8841(3)
_cell_length_b 10.4933(2)
_cell_length_c 20.8704(5)
_cell_measurement_reflns_used 8248
_cell_measurement_temperature 250(2)
_cell_measurement_theta_max 26.1140
_cell_measurement_theta_min 3.5350
_cell_volume 3427.27(13)
_computing_cell_refinement 'CrysAlisPro 1.171.40.79a (Rigaku OD, 2020)'
_computing_data_collection 'CrysAlisPro 1.171.40.79a (Rigaku OD, 2020)'
_computing_data_reduction 'CrysAlisPro 1.171.40.79a (Rigaku OD, 2020)'
_computing_structure_refinement 'SHELXL-2018/3 (Sheldrick, 2018)'
_computing_structure_solution 'SHELXT 2018/2 (Sheldrick, 2018)'
_diffrn_ambient_temperature 250(2)
_diffrn_detector_area_resol_mean 10.5861
_diffrn_measured_fraction_theta_full 0.996
_diffrn_measured_fraction_theta_max 0.996
_diffrn_measurement_device_type 'SuperNova, Dual, Cu at home/near, Atlas'
_diffrn_measurement_method '\w scans'
_diffrn_radiation_type MoK\a
_diffrn_radiation_wavelength 0.71073
_diffrn_reflns_av_R_equivalents 0.0629
_diffrn_reflns_av_unetI/netI 0.0553
_diffrn_reflns_Laue_measured_fraction_full 0.996
_diffrn_reflns_Laue_measured_fraction_max 0.996
_diffrn_reflns_limit_h_max 18
_diffrn_reflns_limit_h_min -18
_diffrn_reflns_limit_k_max 12
_diffrn_reflns_limit_k_min -12
_diffrn_reflns_limit_l_max 24
_diffrn_reflns_limit_l_min -24
_diffrn_reflns_number 32778
_diffrn_reflns_point_group_measured_fraction_full 0.996
_diffrn_reflns_point_group_measured_fraction_max 0.996
_diffrn_reflns_theta_full 25.027
_diffrn_reflns_theta_max 25.027
_diffrn_reflns_theta_min 3.248
_diffrn_source 'micro-focus sealed X-ray tube'
_exptl_absorpt_coefficient_mu 9.055
_exptl_absorpt_correction_T_max 1.000
_exptl_absorpt_correction_T_min 0.775
_exptl_absorpt_correction_type gaussian
_exptl_absorpt_process_details
;
CrysAlisPro 1.171.40.79a (Rigaku Oxford Diffraction, 2020)
Numerical absorption correction based on gaussian integration over
			a multifaceted crystal model
Empirical absorption correction using spherical harmonics,
 implemented in SCALE3 ABSPACK scaling algorithm.
;
_exptl_crystal_colour yellow
_exptl_crystal_density_diffrn 1.977
_exptl_crystal_description block
_exptl_crystal_F_000 1916
_exptl_crystal_size_max 0.191
_exptl_crystal_size_mid 0.133
_exptl_crystal_size_min 0.086
_refine_diff_density_max 2.685
_refine_diff_density_min -1.003
_refine_diff_density_rms 0.162
_refine_ls_extinction_method none
_refine_ls_goodness_of_fit_ref 1.096
_refine_ls_hydrogen_treatment constr
_refine_ls_matrix_type full
_refine_ls_number_parameters 483
_refine_ls_number_reflns 6034
_refine_ls_number_restraints 358
_refine_ls_restrained_S_all 1.084
_refine_ls_R_factor_all 0.0727
_refine_ls_R_factor_gt 0.0432
_refine_ls_shift/su_max 0.001
_refine_ls_shift/su_mean 0.000
_refine_ls_structure_factor_coef Fsqd
_refine_ls_weighting_details 'w=1/[\s^2^(Fo^2^)+(0.0348P)^2^+10.8892P] where P=(Fo^2^+2Fc^2^)/3'
_refine_ls_weighting_scheme calc
_refine_ls_wR_factor_gt 0.0979
_refine_ls_wR_factor_ref 0.1094
_reflns_Friedel_coverage 0.000
_reflns_number_gt 4199
_reflns_number_total 6034
_reflns_threshold_expression 'I > 2\s(I)'
_cod_data_source_file d2cc03780g2.cif
_cod_data_source_block chrysene250
_cod_depositor_comments
;
The following automatic conversions were performed:

data item '_chemical_melting_point' value 'not measured' was changed
to '?' -- the value is undefined or not given.

Automatic conversion script
Id: cif_fix_values 7556 2019-12-06 15:28:31Z antanas 
;
_cod_original_cell_volume 3427.27(12)
_cod_original_sg_symbol_H-M 'P 21/c'
_cod_original_formula_sum 'C32 H20.50 Au2 Fe N9.50 S'
_cod_database_code 7130867
_shelx_shelxl_version_number 2018/3
_shelx_space_group_comment
;
The symmetry employed for this shelxl refinement is uniquely defined
by the following loop, which should always be used as a source of
symmetry information in preference to the above space-group names.
They are only intended as comments.
;

loop_
_space_group_symop_operation_xyz
'x, y, z'
'-x, y+1/2, -z+1/2'
'-x, -y, -z'
'x, -y-1/2, z-1/2'

loop_
_atom_site_label
_atom_site_type_symbol
_atom_site_fract_x
_atom_site_fract_y
_atom_site_fract_z
_atom_site_U_iso_or_equiv
_atom_site_adp_type
_atom_site_occupancy
_atom_site_site_symmetry_order
_atom_site_calc_flag
_atom_site_refinement_flags_posn
_atom_site_refinement_flags_adp
_atom_site_refinement_flags_occupancy
_atom_site_disorder_assembly
_atom_site_disorder_group
C23 C 0.6810(13) 0.402(2) 0.4953(7) 0.142(7) Uani 0.5 1 d DG U P A -1
H23 H 0.633678 0.455268 0.495733 0.171 Uiso 0.5 1 calc R U P A -1
C24 C 0.7611(16) 0.454(2) 0.4939(8) 0.142(7) Uani 0.5 1 d DG U P A -1
H24 H 0.767865 0.542968 0.493338 0.170 Uiso 0.5 1 calc R U P A -1
C25 C 0.8310(12) 0.375(3) 0.4932(7) 0.138(7) Uani 0.5 1 d DG U P A -1
H25 H 0.885173 0.410165 0.492256 0.165 Uiso 0.5 1 calc R U P A -1
C26 C 0.8210(10) 0.243(3) 0.4940(6) 0.137(7) Uani 0.5 1 d DG U P A -1
H26 H 0.868294 0.189662 0.493568 0.165 Uiso 0.5 1 calc R U P A -1
C27 C 0.7409(13) 0.191(2) 0.4954(6) 0.137(6) Uani 0.5 1 d DG U P A -1
C40 C 0.6709(10) 0.270(2) 0.4961(5) 0.137(6) Uani 0.5 1 d DG U P A -1
C28 C 0.7291(13) 0.058(2) 0.4961(8) 0.139(7) Uani 0.5 1 d D U P A -1
H28 H 0.775805 0.003434 0.495610 0.167 Uiso 0.5 1 calc R U P A -1
C29 C 0.6488(15) 0.0080(19) 0.4974(9) 0.140(7) Uani 0.5 1 d D U P A -1
H29 H 0.641985 -0.081004 0.497728 0.168 Uiso 0.5 1 calc R U P A -1
C30 C 0.5777(11) 0.0858(19) 0.4982(6) 0.140(6) Uani 0.5 1 d DG U P A -1
C31 C 0.4978(13) 0.0328(17) 0.4996(7) 0.145(6) Uani 0.5 1 d DG U P A -1
C36 C 0.4275(10) 0.111(2) 0.5002(6) 0.144(6) Uani 0.5 1 d DG U P A -1
C37 C 0.4371(12) 0.243(2) 0.4994(7) 0.143(7) Uani 0.5 1 d G U P A -1
H37 H 0.389518 0.296149 0.499848 0.171 Uiso 0.5 1 calc R U P A -1
C38 C 0.5169(14) 0.2960(17) 0.4980(6) 0.138(6) Uani 0.5 1 d G U P A -1
H38 H 0.523368 0.385062 0.497500 0.165 Uiso 0.5 1 calc R U P A -1
C39 C 0.5872(11) 0.217(2) 0.4974(5) 0.136(6) Uani 0.5 1 d DG U P A -1
C32 C 0.4795(17) -0.096(2) 0.5008(10) 0.153(7) Uani 0.5 1 d D U P A -1
H32 H 0.524264 -0.155026 0.500466 0.183 Uiso 0.5 1 calc R U P A -1
C33 C 0.3988(18) -0.143(2) 0.5023(11) 0.153(7) Uani 0.5 1 d D U P A -1
H33 H 0.390083 -0.231345 0.502960 0.183 Uiso 0.5 1 calc R U P A -1
C34 C 0.3293(16) -0.061(3) 0.5030(9) 0.151(7) Uani 0.5 1 d D U P A -1
H34 H 0.274472 -0.093700 0.504046 0.181 Uiso 0.5 1 calc R U P A -1
C35 C 0.3434(13) 0.071(3) 0.5020(8) 0.153(7) Uani 0.5 1 d D U P A -1
H35 H 0.298735 0.129126 0.502492 0.183 Uiso 0.5 1 calc R U P A -1
Au1 Au 1.10118(3) 0.24731(4) 0.90710(2) 0.04543(15) Uani 1 1 d . . . . .
Au2 Au 1.10110(2) -0.29326(3) 0.65373(2) 0.04187(14) Uani 1 1 d . . . . .
Fe1 Fe 1.10602(7) 0.20677(11) 0.65845(6) 0.0263(3) Uani 1 1 d . . . . .
S1 S 0.61074(18) -0.1413(3) 0.67937(18) 0.0674(9) Uani 1 1 d . . . . .
N1 N 1.0906(5) 0.2860(8) 1.0546(4) 0.044(2) Uani 1 1 d . . . . .
N2 N 1.1060(5) -0.5910(8) 0.6583(4) 0.044(2) Uani 1 1 d . . . . .
N3 N 1.1218(5) 0.2023(8) 0.7630(4) 0.045(2) Uani 1 1 d . . . . .
N4 N 1.1081(5) 0.0031(7) 0.6542(4) 0.0353(19) Uani 1 1 d . . . . .
N5 N 0.9671(5) 0.2051(7) 0.6575(4) 0.0366(19) Uani 1 1 d . . . . .
N6 N 0.2449(4) 0.2067(7) 0.6650(4) 0.0354(19) Uani 1 1 d . . . . .
N7 N 0.6877(6) -0.0437(9) 0.6747(5) 0.066(3) Uani 1 1 d . . . . .
N8 N 0.5306(5) -0.0449(8) 0.6759(5) 0.058(3) Uani 1 1 d . . . . .
N9 N 0.5319(9) 0.1015(12) 0.8426(7) 0.108(5) Uani 1 1 d D . . . .
C1 C 1.0928(7) 0.2760(10) 1.0011(5) 0.046(3) Uani 1 1 d . . . . .
C2 C 1.1035(6) -0.4829(10) 0.6563(5) 0.046(3) Uani 1 1 d . . . . .
C3 C 1.1148(6) 0.2190(10) 0.8160(5) 0.041(2) Uani 1 1 d . . . . .
C4 C 1.1047(5) -0.1062(9) 0.6524(5) 0.034(2) Uani 1 1 d . . . . .
C5 C 0.9196(6) 0.1024(10) 0.6364(6) 0.065(4) Uani 1 1 d . . . . .
H5 H 0.946219 0.033447 0.619243 0.078 Uiso 1 1 calc R U . . .
C6 C 0.8339(6) 0.0938(11) 0.6388(7) 0.073(4) Uani 1 1 d . . . . .
H6 H 0.803771 0.019261 0.624157 0.088 Uiso 1 1 calc R U . . .
C7 C 0.7919(5) 0.1931(9) 0.6625(5) 0.039(2) Uani 1 1 d . . . . .
C8 C 0.8397(6) 0.2973(10) 0.6828(5) 0.049(3) Uani 1 1 d . . . . .
H8 H 0.814118 0.368669 0.698783 0.059 Uiso 1 1 calc R U . . .
C9 C 0.9248(6) 0.2983(10) 0.6799(5) 0.045(3) Uani 1 1 d . . . . .
H9 H 0.955921 0.371603 0.695248 0.054 Uiso 1 1 calc R U . . .
C10 C 0.6539(6) 0.0750(10) 0.6702(5) 0.047(3) Uani 1 1 d . . . . .
C11 C 0.5632(5) 0.0744(9) 0.6715(5) 0.040(2) Uani 1 1 d . . . . .
C12 C 0.5160(6) 0.1907(10) 0.6672(5) 0.043(3) Uani 1 1 d . . . . .
C13 C 0.5613(6) 0.2990(10) 0.6627(5) 0.048(3) Uani 1 1 d . . . . .
H13 H 0.532231 0.377292 0.660576 0.058 Uiso 1 1 calc R U . . .
C14 C 0.6507(6) 0.3005(10) 0.6611(6) 0.050(3) Uani 1 1 d . . . . .
H14 H 0.677656 0.379240 0.657424 0.060 Uiso 1 1 calc R U . . .
C15 C 0.6991(6) 0.1904(10) 0.6646(5) 0.043(3) Uani 1 1 d . . . . .
C16 C 0.3816(6) 0.1074(10) 0.7009(5) 0.046(3) Uani 1 1 d . . . . .
H16 H 0.412780 0.042540 0.725381 0.055 Uiso 1 1 calc R U . . .
C17 C 0.2938(5) 0.1167(9) 0.6981(5) 0.042(3) Uani 1 1 d . . . . .
H17 H 0.267073 0.055803 0.720868 0.050 Uiso 1 1 calc R U . . .
C18 C 0.2853(6) 0.2940(10) 0.6327(6) 0.051(3) Uani 1 1 d . . . . .
H18 H 0.253137 0.359216 0.609203 0.062 Uiso 1 1 calc R U . . .
C19 C 0.3718(6) 0.2891(10) 0.6336(6) 0.052(3) Uani 1 1 d . . . . .
H19 H 0.397360 0.351272 0.610765 0.062 Uiso 1 1 calc R U . . .
C20 C 0.4226(6) 0.1949(9) 0.6673(5) 0.040(2) Uani 1 1 d . . . . .
C21 C 0.5903(9) 0.1640(14) 0.8399(7) 0.074(4) Uani 1 1 d D . . . .
C22 C 0.6599(9) 0.2464(15) 0.8412(8) 0.105(5) Uani 1 1 d D . . . .
H22A H 0.644272 0.314687 0.810108 0.157 Uiso 1 1 calc R U . . .
H22B H 0.707860 0.199463 0.829823 0.157 Uiso 1 1 calc R U . . .
H22C H 0.675728 0.281983 0.884446 0.157 Uiso 1 1 calc R U . . .
N10 N 0.750(2) 0.443(4) 0.5110(17) 0.161(12) Uani 0.5 1 d D U P B 2
C42 C 0.909(2) 0.419(4) 0.5185(14) 0.123(11) Uani 0.5 1 d D U P B 2
H42A H 0.927063 0.506055 0.512413 0.185 Uiso 0.5 1 calc R U P B 2
H42B H 0.925509 0.365254 0.484872 0.185 Uiso 0.5 1 calc R U P B 2
H42C H 0.936871 0.388677 0.560844 0.185 Uiso 0.5 1 calc R U P B 2
C41 C 0.821(2) 0.415(4) 0.5149(17) 0.131(11) Uani 0.5 1 d D U P B 2

loop_
_atom_site_aniso_label
_atom_site_aniso_U_11
_atom_site_aniso_U_22
_atom_site_aniso_U_33
_atom_site_aniso_U_23
_atom_site_aniso_U_13
_atom_site_aniso_U_12
C23 0.148(13) 0.201(16) 0.075(10) 0.018(12) 0.012(11) -0.063(12)
C24 0.148(14) 0.205(17) 0.075(11) 0.023(12) 0.025(12) -0.059(13)
C25 0.144(14) 0.207(17) 0.066(11) 0.019(13) 0.030(11) -0.053(13)
C26 0.147(13) 0.206(16) 0.062(10) 0.016(12) 0.023(11) -0.046(13)
C27 0.149(12) 0.201(15) 0.062(8) 0.013(11) 0.020(10) -0.054(11)
C40 0.149(12) 0.197(15) 0.065(8) 0.015(10) 0.015(9) -0.057(11)
C28 0.157(13) 0.197(16) 0.062(9) 0.005(11) 0.017(11) -0.053(12)
C29 0.161(13) 0.195(16) 0.062(9) -0.004(11) 0.010(11) -0.063(12)
C30 0.157(12) 0.200(15) 0.060(7) -0.005(10) 0.009(10) -0.071(11)
C31 0.167(12) 0.207(16) 0.056(7) -0.012(11) 0.007(10) -0.082(11)
C36 0.163(12) 0.211(16) 0.055(8) -0.018(11) 0.009(10) -0.079(11)
C37 0.160(13) 0.210(16) 0.058(9) -0.019(11) 0.020(11) -0.066(12)
C38 0.154(13) 0.202(16) 0.058(9) -0.016(11) 0.021(11) -0.066(12)
C39 0.152(11) 0.197(15) 0.058(8) 0.001(10) 0.015(9) -0.065(10)
C32 0.175(14) 0.214(17) 0.062(9) -0.006(12) 0.001(12) -0.086(13)
C33 0.173(15) 0.215(18) 0.064(10) 0.000(12) 0.005(12) -0.091(13)
C34 0.172(15) 0.214(18) 0.063(10) -0.003(12) 0.010(12) -0.091(13)
C35 0.173(14) 0.216(17) 0.063(9) -0.015(12) 0.006(11) -0.082(13)
Au1 0.0486(3) 0.0572(3) 0.0313(2) -0.00143(18) 0.00911(18) 0.00026(19)
Au2 0.0416(2) 0.0264(2) 0.0583(3) -0.00054(19) 0.01045(19) -0.00141(18)
Fe1 0.0253(6) 0.0248(7) 0.0300(7) 0.0000(6) 0.0078(5) -0.0005(5)
S1 0.0501(17) 0.0484(19) 0.107(3) 0.0132(17) 0.0222(17) 0.0032(14)
N1 0.046(5) 0.051(5) 0.036(5) -0.009(4) 0.008(4) -0.004(4)
N2 0.038(5) 0.029(5) 0.066(6) -0.006(4) 0.011(4) -0.002(4)
N3 0.041(5) 0.059(6) 0.037(5) 0.007(4) 0.011(4) 0.003(4)
N4 0.035(4) 0.022(4) 0.048(5) 0.002(4) 0.006(4) 0.005(3)
N5 0.037(4) 0.036(5) 0.037(5) -0.003(4) 0.006(4) 0.001(4)
N6 0.022(4) 0.038(5) 0.047(5) 0.005(4) 0.008(4) 0.001(4)
N7 0.053(6) 0.052(6) 0.096(8) 0.010(5) 0.019(6) 0.008(5)
N8 0.040(5) 0.047(6) 0.091(8) 0.014(5) 0.023(5) -0.001(4)
N9 0.125(11) 0.071(9) 0.118(11) -0.001(8) -0.002(9) -0.020(8)
C1 0.055(7) 0.051(7) 0.034(6) -0.010(5) 0.010(5) -0.007(5)
C2 0.042(6) 0.037(6) 0.063(7) -0.005(6) 0.018(5) -0.006(5)
C3 0.037(6) 0.057(7) 0.028(6) 0.002(5) 0.003(5) 0.003(5)
C4 0.028(5) 0.029(6) 0.043(6) 0.002(5) 0.003(4) 0.003(4)
C5 0.041(6) 0.044(7) 0.112(11) -0.032(7) 0.022(7) -0.001(5)
C6 0.038(6) 0.040(7) 0.143(13) -0.028(7) 0.020(7) -0.006(5)
C7 0.025(5) 0.044(6) 0.046(6) 0.003(5) 0.004(4) -0.006(5)
C8 0.035(6) 0.052(7) 0.063(7) -0.010(6) 0.020(5) 0.001(5)
C9 0.035(5) 0.039(6) 0.063(7) -0.006(5) 0.018(5) 0.005(5)
C10 0.032(5) 0.051(7) 0.057(7) 0.003(5) 0.009(5) 0.016(5)
C11 0.020(5) 0.041(6) 0.058(7) 0.009(5) 0.004(5) -0.002(4)
C12 0.026(5) 0.055(7) 0.047(6) 0.008(5) 0.004(5) -0.005(5)
C13 0.033(5) 0.042(6) 0.071(8) 0.009(5) 0.013(5) 0.001(5)
C14 0.026(5) 0.038(6) 0.086(9) 0.000(6) 0.010(5) 0.000(5)
C15 0.032(5) 0.046(7) 0.051(6) 0.008(5) 0.008(5) -0.002(5)
C16 0.036(6) 0.047(6) 0.054(7) 0.005(5) 0.003(5) 0.006(5)
C17 0.030(5) 0.043(6) 0.052(6) 0.007(5) 0.007(5) -0.009(5)
C18 0.034(6) 0.044(6) 0.077(8) 0.020(6) 0.014(6) 0.004(5)
C19 0.026(5) 0.056(7) 0.076(8) 0.016(6) 0.016(5) -0.010(5)
C20 0.031(5) 0.049(7) 0.038(6) -0.002(5) 0.005(5) -0.004(5)
C21 0.080(10) 0.069(10) 0.068(9) 0.002(8) -0.002(8) 0.003(8)
C22 0.079(10) 0.156(17) 0.087(11) 0.004(10) 0.036(9) -0.017(10)
N10 0.21(3) 0.17(2) 0.086(17) 0.038(16) -0.02(2) 0.04(3)
C42 0.16(3) 0.16(2) 0.047(15) -0.007(15) 0.01(2) 0.04(3)
C41 0.17(3) 0.16(2) 0.047(14) 0.005(14) -0.01(2) 0.03(3)

loop_
_atom_type_symbol
_atom_type_description
_atom_type_scat_dispersion_real
_atom_type_scat_dispersion_imag
_atom_type_scat_source
C C 0.0033 0.0016 'International Tables Vol C Tables 4.2.6.8 and 6.1.1.4'
H H 0.0000 0.0000 'International Tables Vol C Tables 4.2.6.8 and 6.1.1.4'
N N 0.0061 0.0033 'International Tables Vol C Tables 4.2.6.8 and 6.1.1.4'
S S 0.1246 0.1234 'International Tables Vol C Tables 4.2.6.8 and 6.1.1.4'
Fe Fe 0.3463 0.8444 'International Tables Vol C Tables 4.2.6.8 and 6.1.1.4'
Au Au -2.0133 8.8022 'International Tables Vol C Tables 4.2.6.8 and 6.1.1.4'

loop_
_geom_angle_atom_site_label_1
_geom_angle_atom_site_label_2
_geom_angle_atom_site_label_3
_geom_angle
_geom_angle_site_symmetry_1
_geom_angle_site_symmetry_3
_geom_angle_publ_flag
C24 C23 C40 120.0 . . ?
C24 C23 H23 120.0 . . ?
C40 C23 H23 120.0 . . ?
C23 C24 C25 120.0 . . ?
C23 C24 H24 120.0 . . ?
C25 C24 H24 120.0 . . ?
C26 C25 C24 120.0 . . ?
C26 C25 H25 120.0 . . ?
C24 C25 H25 120.0 . . ?
C25 C26 C27 120.0 . . ?
C25 C26 H26 120.0 . . ?
C27 C26 H26 120.0 . . ?
C40 C27 C26 120.0 . . ?
C40 C27 C28 118.9(12) . . ?
C26 C27 C28 121.1(12) . . ?
C27 C40 C23 120.0 . . ?
C27 C40 C39 120.8(17) . . ?
C23 C40 C39 119.2(17) . . ?
C29 C28 C27 120.2(11) . . ?
C29 C28 H28 119.9 . . ?
C27 C28 H28 119.9 . . ?
C28 C29 C30 121.8(11) . . ?
C28 C29 H29 119.1 . . ?
C30 C29 H29 119.1 . . ?
C31 C30 C39 120.0 . . ?
C31 C30 C29 120.6(11) . . ?
C39 C30 C29 119.4(11) . . ?
C32 C31 C30 125.9(17) . . ?
C32 C31 C36 114.1(17) . . ?
C30 C31 C36 120.0 . . ?
C37 C36 C31 120.0 . . ?
C37 C36 C35 114.1(17) . . ?
C31 C36 C35 125.9(17) . . ?
C36 C37 C38 120.0 . . ?
C36 C37 H37 120.0 . . ?
C38 C37 H37 120.0 . . ?
C39 C38 C37 120.0 . . ?
C39 C38 H38 120.0 . . ?
C37 C38 H38 120.0 . . ?
C38 C39 C30 120.0 . . ?
C38 C39 C40 121.1(17) . . ?
C30 C39 C40 118.9(16) . . ?
C33 C32 C31 122.9(15) . . ?
C33 C32 H32 118.5 . . ?
C31 C32 H32 118.5 . . ?
C32 C33 C34 121.5(12) . . ?
C32 C33 H33 119.2 . . ?
C34 C33 H33 119.2 . . ?
C35 C34 C33 118.5(11) . . ?
C35 C34 H34 120.8 . . ?
C33 C34 H34 120.8 . . ?
C34 C35 C36 117.1(13) . . ?
C34 C35 H35 121.5 . . ?
C36 C35 H35 121.5 . . ?
C3 Au1 C1 177.5(4) . . ?
C3 Au1 Au2 82.5(3) . 2_756 ?
C1 Au1 Au2 100.0(3) . 2_756 ?
C4 Au2 C2 177.2(4) . . ?
C4 Au2 Au1 83.9(2) . 2_746 ?
C2 Au2 Au1 98.8(3) . 2_746 ?
N2 Fe1 N4 177.2(3) 1_565 . ?
N2 Fe1 N1 87.9(3) 1_565 4_565 ?
N4 Fe1 N1 89.6(3) . 4_565 ?
N2 Fe1 N3 91.4(3) 1_565 . ?
N4 Fe1 N3 91.1(3) . . ?
N1 Fe1 N3 179.2(3) 4_565 . ?
N2 Fe1 N6 90.0(3) 1_565 1_655 ?
N4 Fe1 N6 88.8(3) . 1_655 ?
N1 Fe1 N6 90.1(3) 4_565 1_655 ?
N3 Fe1 N6 89.8(3) . 1_655 ?
N2 Fe1 N5 90.5(3) 1_565 . ?
N4 Fe1 N5 90.8(3) . . ?
N1 Fe1 N5 92.9(3) 4_565 . ?
N3 Fe1 N5 87.2(3) . . ?
N6 Fe1 N5 177.0(3) 1_655 . ?
N7 S1 N8 101.5(5) . . ?
C1 N1 Fe1 171.2(9) . 4_566 ?
C2 N2 Fe1 177.5(9) . 1_545 ?
C3 N3 Fe1 164.3(8) . . ?
C4 N4 Fe1 176.3(7) . . ?
C9 N5 C5 114.8(8) . . ?
C9 N5 Fe1 124.2(6) . . ?
C5 N5 Fe1 121.0(6) . . ?
C17 N6 C18 116.7(8) . . ?
C17 N6 Fe1 121.5(6) . 1_455 ?
C18 N6 Fe1 121.7(6) . 1_455 ?
C10 N7 S1 107.0(7) . . ?
C11 N8 S1 105.8(6) . . ?
N1 C1 Au1 176.1(10) . . ?
N2 C2 Au2 179.1(10) . . ?
N3 C3 Au1 179.2(9) . . ?
N4 C4 Au2 177.2(8) . . ?
N5 C5 C6 123.1(10) . . ?
N5 C5 H5 118.5 . . ?
C6 C5 H5 118.5 . . ?
C5 C6 C7 120.5(10) . . ?
C5 C6 H6 119.7 . . ?
C7 C6 H6 119.7 . . ?
C8 C7 C6 116.3(9) . . ?
C8 C7 C15 120.7(9) . . ?
C6 C7 C15 122.9(9) . . ?
C7 C8 C9 119.9(10) . . ?
C7 C8 H8 120.1 . . ?
C9 C8 H8 120.1 . . ?
N5 C9 C8 125.4(10) . . ?
N5 C9 H9 117.3 . . ?
C8 C9 H9 117.3 . . ?
N7 C10 C15 126.1(9) . . ?
N7 C10 C11 112.3(9) . . ?
C15 C10 C11 121.6(9) . . ?
N8 C11 C12 126.0(8) . . ?
N8 C11 C10 113.3(8) . . ?
C12 C11 C10 120.6(9) . . ?
C13 C12 C11 116.2(9) . . ?
C13 C12 C20 121.1(9) . . ?
C11 C12 C20 122.7(9) . . ?
C12 C13 C14 123.5(10) . . ?
C12 C13 H13 118.2 . . ?
C14 C13 H13 118.2 . . ?
C15 C14 C13 122.5(10) . . ?
C15 C14 H14 118.8 . . ?
C13 C14 H14 118.8 . . ?
C14 C15 C10 115.5(9) . . ?
C14 C15 C7 122.0(9) . . ?
C10 C15 C7 122.5(9) . . ?
C20 C16 C17 119.3(9) . . ?
C20 C16 H16 120.4 . . ?
C17 C16 H16 120.4 . . ?
N6 C17 C16 124.2(9) . . ?
N6 C17 H17 117.9 . . ?
C16 C17 H17 117.9 . . ?
N6 C18 C19 121.6(9) . . ?
N6 C18 H18 119.2 . . ?
C19 C18 H18 119.2 . . ?
C18 C19 C20 121.8(9) . . ?
C18 C19 H19 119.1 . . ?
C20 C19 H19 119.1 . . ?
C16 C20 C19 116.4(9) . . ?
C16 C20 C12 122.5(9) . . ?
C19 C20 C12 121.0(9) . . ?
N9 C21 C22 175.1(18) . . ?
C21 C22 H22A 109.5 . . ?
C21 C22 H22B 109.5 . . ?
H22A C22 H22B 109.5 . . ?
C21 C22 H22C 109.5 . . ?
H22A C22 H22C 109.5 . . ?
H22B C22 H22C 109.5 . . ?
C41 C42 H42A 109.5 . . ?
C41 C42 H42B 109.5 . . ?
H42A C42 H42B 109.5 . . ?
C41 C42 H42C 109.5 . . ?
H42A C42 H42C 109.5 . . ?
H42B C42 H42C 109.5 . . ?
N10 C41 C42 163(5) . . ?

loop_
_geom_bond_atom_site_label_1
_geom_bond_atom_site_label_2
_geom_bond_distance
_geom_bond_site_symmetry_2
_geom_bond_publ_flag
C23 C24 1.3900 . ?
C23 C40 1.3900 . ?
C23 H23 0.9400 . ?
C24 C25 1.3900 . ?
C24 H24 0.9400 . ?
C25 C26 1.3900 . ?
C25 H25 0.9400 . ?
C26 C27 1.3900 . ?
C26 H26 0.9400 . ?
C27 C40 1.3900 . ?
C27 C28 1.406(13) . ?
C40 C39 1.445(12) . ?
C28 C29 1.385(13) . ?
C28 H28 0.9400 . ?
C29 C30 1.397(12) . ?
C29 H29 0.9400 . ?
C30 C31 1.3900 . ?
C30 C39 1.3900 . ?
C31 C32 1.388(14) . ?
C31 C36 1.3900 . ?
C36 C37 1.3900 . ?
C36 C35 1.410(14) . ?
C37 C38 1.3900 . ?
C37 H37 0.9400 . ?
C38 C39 1.3900 . ?
C38 H38 0.9400 . ?
C32 C33 1.377(13) . ?
C32 H32 0.9400 . ?
C33 C34 1.399(13) . ?
C33 H33 0.9400 . ?
C34 C35 1.399(13) . ?
C34 H34 0.9400 . ?
C35 H35 0.9400 . ?
Au1 C3 1.972(10) . ?
Au1 C1 2.013(10) . ?
Au1 Au2 3.2742(6) 2_756 ?
Au2 C4 1.964(9) . ?
Au2 C2 1.991(11) . ?
Fe1 N2 2.122(8) 1_565 ?
Fe1 N4 2.140(8) . ?
Fe1 N1 2.140(9) 4_565 ?
Fe1 N3 2.154(8) . ?
Fe1 N6 2.187(7) 1_655 ?
Fe1 N5 2.203(7) . ?
S1 N7 1.610(10) . ?
S1 N8 1.617(9) . ?
N1 C1 1.128(12) . ?
N2 C2 1.135(12) . ?
N3 C3 1.144(12) . ?
N4 C4 1.148(11) . ?
N5 C9 1.317(11) . ?
N5 C5 1.345(12) . ?
N6 C17 1.338(11) . ?
N6 C18 1.361(12) . ?
N7 C10 1.354(12) . ?
N8 C11 1.364(12) . ?
N9 C21 1.146(16) . ?
C5 C6 1.373(13) . ?
C5 H5 0.9400 . ?
C6 C7 1.374(14) . ?
C6 H6 0.9400 . ?
C7 C8 1.357(13) . ?
C7 C15 1.482(12) . ?
C8 C9 1.364(13) . ?
C8 H8 0.9400 . ?
C9 H9 0.9400 . ?
C10 C15 1.424(14) . ?
C10 C11 1.445(12) . ?
C11 C12 1.426(13) . ?
C12 C13 1.357(13) . ?
C12 C20 1.485(12) . ?
C13 C14 1.425(13) . ?
C13 H13 0.9400 . ?
C14 C15 1.383(13) . ?
C14 H14 0.9400 . ?
C16 C20 1.384(13) . ?
C16 C17 1.389(12) . ?
C16 H16 0.9400 . ?
C17 H17 0.9400 . ?
C18 C19 1.372(13) . ?
C18 H18 0.9400 . ?
C19 C20 1.389(13) . ?
C19 H19 0.9400 . ?
C21 C22 1.400(17) . ?
C22 H22A 0.9700 . ?
C22 H22B 0.9700 . ?
C22 H22C 0.9700 . ?
N10 C41 1.153(18) . ?
C42 C41 1.397(19) . ?
C42 H42A 0.9700 . ?
C42 H42B 0.9700 . ?
C42 H42C 0.9700 . ?

loop_
_geom_torsion_atom_site_label_1
_geom_torsion_atom_site_label_2
_geom_torsion_atom_site_label_3
_geom_torsion_atom_site_label_4
_geom_torsion
_geom_torsion_site_symmetry_1
_geom_torsion_site_symmetry_2
_geom_torsion_site_symmetry_3
_geom_torsion_site_symmetry_4
_geom_torsion_publ_flag
C40 C23 C24 C25 0.0 . . . . ?
C23 C24 C25 C26 0.0 . . . . ?
C24 C25 C26 C27 0.0 . . . . ?
C25 C26 C27 C40 0.0 . . . . ?
C25 C26 C27 C28 179.8(3) . . . . ?
C26 C27 C40 C23 0.0 . . . . ?
C28 C27 C40 C23 -179.8(3) . . . . ?
C26 C27 C40 C39 179.9(2) . . . . ?
C28 C27 C40 C39 0.0(3) . . . . ?
C24 C23 C40 C27 0.0 . . . . ?
C24 C23 C40 C39 -179.9(2) . . . . ?
C40 C27 C28 C29 -0.1(6) . . . . ?
C26 C27 C28 C29 -179.9(4) . . . . ?
C27 C28 C29 C30 -0.1(9) . . . . ?
C28 C29 C30 C31 -179.9(5) . . . . ?
C28 C29 C30 C39 0.3(7) . . . . ?
C39 C30 C31 C32 -179.7(5) . . . . ?
C29 C30 C31 C32 0.5(6) . . . . ?
C39 C30 C31 C36 0.0 . . . . ?
C29 C30 C31 C36 -179.8(5) . . . . ?
C32 C31 C36 C37 179.8(4) . . . . ?
C30 C31 C36 C37 0.0 . . . . ?
C32 C31 C36 C35 0.1(5) . . . . ?
C30 C31 C36 C35 -179.6(5) . . . . ?
C31 C36 C37 C38 0.0 . . . . ?
C35 C36 C37 C38 179.7(4) . . . . ?
C36 C37 C38 C39 0.0 . . . . ?
C37 C38 C39 C30 0.0 . . . . ?
C37 C38 C39 C40 -179.9(4) . . . . ?
C31 C30 C39 C38 0.0 . . . . ?
C29 C30 C39 C38 179.8(5) . . . . ?
C31 C30 C39 C40 179.9(3) . . . . ?
C29 C30 C39 C40 -0.3(4) . . . . ?
C27 C40 C39 C38 -179.96(17) . . . . ?
C23 C40 C39 C38 -0.1(3) . . . . ?
C27 C40 C39 C30 0.1(3) . . . . ?
C23 C40 C39 C30 -179.99(17) . . . . ?
C30 C31 C32 C33 179.8(5) . . . . ?
C36 C31 C32 C33 0.0(7) . . . . ?
C31 C32 C33 C34 -0.1(9) . . . . ?
C32 C33 C34 C35 0.0(9) . . . . ?
C33 C34 C35 C36 0.2(9) . . . . ?
C37 C36 C35 C34 -179.9(4) . . . . ?
C31 C36 C35 C34 -0.3(7) . . . . ?
N8 S1 N7 C10 0.3(9) . . . . ?
N7 S1 N8 C11 -0.8(9) . . . . ?
C9 N5 C5 C6 -0.9(17) . . . . ?
Fe1 N5 C5 C6 175.6(10) . . . . ?
N5 C5 C6 C7 1(2) . . . . ?
C5 C6 C7 C8 -0.1(18) . . . . ?
C5 C6 C7 C15 178.3(11) . . . . ?
C6 C7 C8 C9 -1.0(16) . . . . ?
C15 C7 C8 C9 -179.5(10) . . . . ?
C5 N5 C9 C8 -0.2(16) . . . . ?
Fe1 N5 C9 C8 -176.7(8) . . . . ?
C7 C8 C9 N5 1.2(17) . . . . ?
S1 N7 C10 C15 -179.5(9) . . . . ?
S1 N7 C10 C11 0.2(12) . . . . ?
S1 N8 C11 C12 -180.0(9) . . . . ?
S1 N8 C11 C10 1.0(11) . . . . ?
N7 C10 C11 N8 -0.8(14) . . . . ?
C15 C10 C11 N8 178.9(10) . . . . ?
N7 C10 C11 C12 -179.9(10) . . . . ?
C15 C10 C11 C12 -0.2(16) . . . . ?
N8 C11 C12 C13 -179.6(10) . . . . ?
C10 C11 C12 C13 -0.6(15) . . . . ?
N8 C11 C12 C20 0.1(17) . . . . ?
C10 C11 C12 C20 179.1(9) . . . . ?
C11 C12 C13 C14 1.0(16) . . . . ?
C20 C12 C13 C14 -178.6(10) . . . . ?
C12 C13 C14 C15 -0.7(18) . . . . ?
C13 C14 C15 C10 -0.2(16) . . . . ?
C13 C14 C15 C7 179.6(10) . . . . ?
N7 C10 C15 C14 -179.7(11) . . . . ?
C11 C10 C15 C14 0.5(15) . . . . ?
N7 C10 C15 C7 0.5(17) . . . . ?
C11 C10 C15 C7 -179.3(9) . . . . ?
C8 C7 C15 C14 26.7(15) . . . . ?
C6 C7 C15 C14 -151.6(12) . . . . ?
C8 C7 C15 C10 -153.5(10) . . . . ?
C6 C7 C15 C10 28.2(16) . . . . ?
C18 N6 C17 C16 -0.3(15) . . . . ?
Fe1 N6 C17 C16 176.2(7) 1_455 . . . ?
C20 C16 C17 N6 -0.7(16) . . . . ?
C17 N6 C18 C19 0.6(16) . . . . ?
Fe1 N6 C18 C19 -175.9(8) 1_455 . . . ?
N6 C18 C19 C20 0.1(18) . . . . ?
C17 C16 C20 C19 1.4(15) . . . . ?
C17 C16 C20 C12 -179.3(9) . . . . ?
C18 C19 C20 C16 -1.1(16) . . . . ?
C18 C19 C20 C12 179.5(10) . . . . ?
C13 C12 C20 C16 -148.2(11) . . . . ?
C11 C12 C20 C16 32.1(15) . . . . ?
C13 C12 C20 C19 31.1(15) . . . . ?
C11 C12 C20 C19 -148.6(11) . . . . ?
